data_4513107
loop_
_publ_author_name
'Ravat, Prince'
'SeethaLekshmi, Sunil'
'Biswas, Sharmita Nandy'
'Nandy, Purnendu'
'Varughese, Sunil'

_publ_section_title
;
 Equivalence of Ethylene and Azo-Bridges in the Modular Design of
 Molecular Complexes: Role of Weak Interactions
;
_journal_issue 5
_journal_name_full 'Crystal Growth &amp; Design'
_journal_page_first 2389
_journal_paper_doi 10.1021/acs.cgd.5b00183
_journal_volume 15
_journal_year 2015
_chemical_formula_moiety 'C3 H3 N3 O3, C10 H8 N4'
_chemical_formula_sum 'C13 H11 N7 O3'
_chemical_formula_weight 313.29
_chemical_name_systematic
; 
 1,2-di(pyridine-4-yl)diazene caynuric acid 
;
_space_group_IT_number 13
_symmetry_cell_setting monoclinic
_symmetry_space_group_name_Hall '-P 2yc'
_symmetry_space_group_name_H-M 'P 1 2/c 1'
_atom_sites_solution_hydrogens geom
_atom_sites_solution_primary direct
_atom_sites_solution_secondary difmap
_audit_creation_method SHELXL-97
_cell_angle_alpha 90.00
_cell_angle_beta 101.429(6)
_cell_angle_gamma 90.00
_cell_formula_units_Z 2
_cell_length_a 4.6825(11)
_cell_length_b 6.7990(15)
_cell_length_c 23.173(5)
_cell_measurement_temperature 293(2)
_cell_volume 723.1(3)
_computing_cell_refinement SMART
_computing_data_collection SMART
_computing_data_reduction SAINTPLUS
_computing_structure_refinement 'SHELXL-97 (Sheldrick, 1997)'
_computing_structure_solution 'SHELXS-97 (Sheldrick, 1990)'
_diffrn_ambient_temperature 293(2)
_diffrn_measured_fraction_theta_full 0.995
_diffrn_measured_fraction_theta_max 0.995
_diffrn_measurement_device_type 'Bruker APEX CCD-Area detector'
_diffrn_measurement_method SMART
_diffrn_radiation_monochromator graphite
_diffrn_radiation_source 'fine-focus sealed tube'
_diffrn_radiation_type MoK\a
_diffrn_radiation_wavelength 0.71073
_diffrn_reflns_av_R_equivalents 0.0608
_diffrn_reflns_av_sigmaI/netI 0.0600
_diffrn_reflns_limit_h_max 5
_diffrn_reflns_limit_h_min -5
_diffrn_reflns_limit_k_max 8
_diffrn_reflns_limit_k_min -8
_diffrn_reflns_limit_l_max 13
_diffrn_reflns_limit_l_min -27
_diffrn_reflns_number 3604
_diffrn_reflns_theta_full 25.25
_diffrn_reflns_theta_max 25.25
_diffrn_reflns_theta_min 1.79
_exptl_absorpt_coefficient_mu 0.108
_exptl_absorpt_correction_type none
_exptl_crystal_colour orange
_exptl_crystal_density_diffrn 1.439
_exptl_crystal_density_method 'not measured'
_exptl_crystal_description plate
_exptl_crystal_F_000 324
_exptl_crystal_size_max 0.28
_exptl_crystal_size_mid 0.22
_exptl_crystal_size_min 0.12
_refine_diff_density_max 0.899
_refine_diff_density_min -0.344
_refine_diff_density_rms 0.074
_refine_ls_extinction_method none
_refine_ls_goodness_of_fit_ref 1.507
_refine_ls_hydrogen_treatment none
_refine_ls_matrix_type full
_refine_ls_number_parameters 106
_refine_ls_number_reflns 1304
_refine_ls_number_restraints 0
_refine_ls_restrained_S_all 1.507
_refine_ls_R_factor_all 0.1695
_refine_ls_R_factor_gt 0.1158
_refine_ls_shift/su_max 0.034
_refine_ls_shift/su_mean 0.009
_refine_ls_structure_factor_coef Fsqd
_refine_ls_weighting_details 'calc w=1/[\s^2^(Fo^2^)+(0.1000P)^2^+0.0000P] where P=(Fo^2^+2Fc^2^)/3'
_refine_ls_weighting_scheme calc
_refine_ls_wR_factor_gt 0.2761
_refine_ls_wR_factor_ref 0.2973
_reflns_number_gt 781
_reflns_number_total 1304
_reflns_threshold_expression >2sigma(I)
_cod_data_source_file cg5b00183_si_003.cif
_cod_data_source_block datam
_cod_original_sg_symbol_H-M P2/c
_cod_database_code 4513107

loop_
_symmetry_equiv_pos_as_xyz
'x, y, z'
'-x, y, -z+1/2'
'-x, -y, -z'
'x, -y, z-1/2'

loop_
_atom_site_label
_atom_site_type_symbol
_atom_site_fract_x
_atom_site_fract_y
_atom_site_fract_z
_atom_site_U_iso_or_equiv
_atom_site_adp_type
_atom_site_occupancy
_atom_site_symmetry_multiplicity
_atom_site_calc_flag
_atom_site_refinement_flags
N1 N 0.0237(13) -0.0822(6) -0.0023(3) 0.0889(18) Uani 1 1 d .
N2 N 0.5356(10) -0.2014(7) -0.1313(2) 0.0650(14) Uani 1 1 d .
C1 C 0.2962(14) -0.2973(12) -0.0541(3) 0.081(2) Uani 1 1 d .
H1A H 0.2495 -0.3967 -0.0300 0.098 Uiso 1 1 calc R
C2 C 0.4594(14) -0.3348(10) -0.0948(3) 0.0758(18) Uani 1 1 d .
H2 H 0.5236 -0.4633 -0.0976 0.091 Uiso 1 1 calc R
C3 C 0.4401(12) -0.0192(9) -0.1271(2) 0.0665(16) Uani 1 1 d .
H3 H 0.4864 0.0765 -0.1524 0.080 Uiso 1 1 calc R
C4 C 0.2724(12) 0.0338(10) -0.0859(3) 0.0736(18) Uani 1 1 d .
H4B H 0.2105 0.1630 -0.0836 0.088 Uiso 1 1 calc R
C5 C 0.2008(12) -0.1068(12) -0.0493(3) 0.075(2) Uani 1 1 d .
O1 O -0.2582(11) -0.6398(6) -0.1769(2) 0.0992(18) Uani 1 1 d .
O2 O 0.0000 -0.0638(8) -0.2500 0.0784(18) Uani 1 2 d S
N3 N 0.0000 -0.6441(9) -0.2500 0.0673(19) Uani 1 2 d S
H3B H 0.0000 -0.7706 -0.2500 0.081 Uiso 1 2 calc SR
N4 N -0.1369(9) -0.3511(6) -0.21347(18) 0.0574(13) Uani 1 1 d .
H4A H -0.2633 -0.3117 -0.1876 0.069 Uiso 1 1 d R
C6 C -0.1373(12) -0.5535(8) -0.2106(3) 0.0642(16) Uani 1 1 d .
C7 C 0.0000 -0.2419(12) -0.2500 0.0553(19) Uani 1 2 d S

loop_
_atom_site_aniso_label
_atom_site_aniso_U_11
_atom_site_aniso_U_22
_atom_site_aniso_U_33
_atom_site_aniso_U_23
_atom_site_aniso_U_13
_atom_site_aniso_U_12
N1 0.083(4) 0.079(4) 0.099(4) -0.003(4) 0.003(3) -0.006(4)
N2 0.067(3) 0.072(3) 0.063(3) -0.011(3) 0.029(2) -0.003(3)
C1 0.081(4) 0.107(6) 0.068(4) 0.000(4) 0.046(3) 0.004(4)
C2 0.075(4) 0.086(4) 0.072(4) 0.008(3) 0.031(3) 0.004(3)
C3 0.075(4) 0.071(4) 0.058(4) -0.009(3) 0.026(3) -0.005(3)
C4 0.065(4) 0.085(4) 0.071(4) -0.024(4) 0.015(3) 0.004(3)
C5 0.053(4) 0.131(6) 0.049(4) -0.012(4) 0.032(3) -0.005(4)
O1 0.144(4) 0.066(3) 0.116(4) 0.006(2) 0.094(3) -0.010(3)
O2 0.114(5) 0.042(3) 0.089(4) 0.000 0.042(3) 0.000
N3 0.089(5) 0.046(4) 0.083(5) 0.000 0.057(4) 0.000
N4 0.064(3) 0.053(3) 0.064(3) -0.003(2) 0.036(2) -0.004(2)
C6 0.079(4) 0.054(3) 0.072(4) 0.000(3) 0.043(3) -0.006(3)
C7 0.067(5) 0.062(5) 0.043(4) 0.000 0.025(4) 0.000

loop_
_atom_type_symbol
_atom_type_description
_atom_type_scat_dispersion_real
_atom_type_scat_dispersion_imag
_atom_type_scat_source
C C 0.0033 0.0016 'International Tables Vol C Tables 4.2.6.8 and 6.1.1.4'
H H 0.0000 0.0000 'International Tables Vol C Tables 4.2.6.8 and 6.1.1.4'
N N 0.0061 0.0033 'International Tables Vol C Tables 4.2.6.8 and 6.1.1.4'
O O 0.0106 0.0060 'International Tables Vol C Tables 4.2.6.8 and 6.1.1.4'

loop_
_geom_angle_atom_site_label_1
_geom_angle_atom_site_label_2
_geom_angle_atom_site_label_3
_geom_angle
_geom_angle_site_symmetry_1
_geom_angle_site_symmetry_3
N1 N1 C5 108.5(8) 3 .
C3 N2 C2 116.8(5) . .
C2 C1 C5 118.1(6) . .
C2 C1 H1A 121.0 . .
C5 C1 H1A 121.0 . .
N2 C2 C1 124.9(6) . .
N2 C2 H2 117.5 . .
C1 C2 H2 117.5 . .
N2 C3 C4 122.3(6) . .
N2 C3 H3 118.8 . .
C4 C3 H3 118.8 . .
C5 C4 C3 119.0(6) . .
C5 C4 H4B 120.5 . .
C3 C4 H4B 120.5 . .
C4 C5 C1 118.9(5) . .
C4 C5 N1 127.8(6) . .
C1 C5 N1 113.3(6) . .
C6 N3 C6 126.3(6) 2_554 .
C6 N3 H3B 116.9 2_554 .
C6 N3 H3B 116.9 . .
C6 N4 C7 125.1(5) . .
C6 N4 H4A 103.9 . .
C7 N4 H4A 130.8 . .
O1 C6 N3 123.9(5) . .
O1 C6 N4 121.6(5) . .
N3 C6 N4 114.4(5) . .
O2 C7 N4 122.7(3) . .
O2 C7 N4 122.7(3) . 2_554
N4 C7 N4 114.7(7) . 2_554

loop_
_geom_bond_atom_site_label_1
_geom_bond_atom_site_label_2
_geom_bond_distance
_geom_bond_site_symmetry_2
N1 N1 1.149(9) 3
N1 C5 1.504(9) .
N2 C3 1.327(7) .
N2 C2 1.337(7) .
C1 C2 1.350(8) .
C1 C5 1.382(9) .
C1 H1A 0.9300 .
C2 H2 0.9300 .
C3 C4 1.397(7) .
C3 H3 0.9300 .
C4 C5 1.364(9) .
C4 H4B 0.9300 .
O1 C6 1.203(6) .
O2 C7 1.211(9) .
N3 C6 1.364(6) 2_554
N3 C6 1.364(6) .
N3 H3B 0.8600 .
N4 C6 1.377(6) .
N4 C7 1.376(6) .
N4 H4A 0.9609 .
C7 N4 1.376(6) 2_554
